data_1505210
loop_
_publ_author_name
'Babu, N. Jagadeesh'
'Reddy, L. Sreenivas'
'Nangia, Ashwini'

_publ_section_title
;
 Amide&#x2212;N-Oxide Heterosynthon and Amide Dimer Homosynthon in
 Cocrystals of Carboxamide Drugs and PyridineN-Oxides
;
_journal_issue 3
_journal_name_full 'Molecular Pharmaceutics'
_journal_page_first 417
_journal_paper_doi 10.1021/mp070014c
_journal_volume 4
_journal_year 2007
_chemical_formula_moiety 'C8 H12 N2 O3, 2(C6 H7 N O)'
_chemical_formula_sum 'C20 H26 N4 O5'
_chemical_formula_weight 402.45
_chemical_name_systematic
; 
 2:4 Cocrystal of Barbital acid and 4-methylpyridine N-oxide 
;
_space_group_IT_number 14
_symmetry_cell_setting monoclinic
_symmetry_space_group_name_Hall '-P 2ybc'
_symmetry_space_group_name_H-M 'P 1 21/c 1'
_atom_sites_solution_hydrogens geom
_atom_sites_solution_primary direct
_atom_sites_solution_secondary difmap
_audit_creation_method SHELXL-97
_cell_angle_alpha 90.00
_cell_angle_beta 96.6700(10)
_cell_angle_gamma 90.00
_cell_formula_units_Z 8
_cell_length_a 8.2106(5)
_cell_length_b 23.9166(15)
_cell_length_c 20.6318(13)
_cell_measurement_reflns_used 3415
_cell_measurement_temperature 100(2)
_cell_measurement_theta_max 26.03
_cell_measurement_theta_min 2.64
_cell_volume 4024.0(4)
_computing_cell_refinement 'Bruker SMART'
_computing_data_collection 'Bruker SMART'
_computing_data_reduction 'Bruker SAINT'
_computing_molecular_graphics 'Bruker SHELXTL'
_computing_publication_material 'Bruker SHELXTL'
_computing_structure_refinement 'SHELXL-97 (Sheldrick, 1997)'
_computing_structure_solution 'SHELXS-97 (Sheldrick, 1990)'
_diffrn_ambient_temperature 293(2)
_diffrn_measured_fraction_theta_full 0.996
_diffrn_measured_fraction_theta_max 0.996
_diffrn_measurement_device_type 'CCD area detector'
_diffrn_measurement_method 'phi and omega scans'
_diffrn_radiation_monochromator graphite
_diffrn_radiation_source 'fine-focus sealed tube'
_diffrn_radiation_type MoK\a
_diffrn_radiation_wavelength 0.71073
_diffrn_reflns_av_R_equivalents 0.0317
_diffrn_reflns_av_sigmaI/netI 0.0379
_diffrn_reflns_limit_h_max 10
_diffrn_reflns_limit_h_min -10
_diffrn_reflns_limit_k_max 29
_diffrn_reflns_limit_k_min -27
_diffrn_reflns_limit_l_max 25
_diffrn_reflns_limit_l_min -25
_diffrn_reflns_number 25727
_diffrn_reflns_theta_full 26.04
_diffrn_reflns_theta_max 26.04
_diffrn_reflns_theta_min 1.31
_exptl_absorpt_coefficient_mu 0.097
_exptl_absorpt_correction_T_max 0.9828
_exptl_absorpt_correction_T_min 0.9614
_exptl_absorpt_correction_type multi-scan
_exptl_absorpt_process_details 'Bruker AXS SADABS program'
_exptl_crystal_colour colourless
_exptl_crystal_density_diffrn 1.329
_exptl_crystal_density_method 'not measured'
_exptl_crystal_description needle
_exptl_crystal_F_000 1712
_exptl_crystal_size_max 0.41
_exptl_crystal_size_mid 0.20
_exptl_crystal_size_min 0.18
_refine_diff_density_max 0.416
_refine_diff_density_min -0.267
_refine_diff_density_rms 0.063
_refine_ls_extinction_method none
_refine_ls_goodness_of_fit_ref 1.012
_refine_ls_hydrogen_treatment mixed
_refine_ls_matrix_type full
_refine_ls_number_parameters 547
_refine_ls_number_reflns 7922
_refine_ls_number_restraints 0
_refine_ls_restrained_S_all 1.012
_refine_ls_R_factor_all 0.0988
_refine_ls_R_factor_gt 0.0537
_refine_ls_shift/su_max 0.003
_refine_ls_shift/su_mean 0.001
_refine_ls_structure_factor_coef Fsqd
_refine_ls_weighting_details 'calc w=1/[\s^2^(Fo^2^)+(0.0881P)^2^+0.0664P] where P=(Fo^2^+2Fc^2^)/3'
_refine_ls_weighting_scheme calc
_refine_ls_wR_factor_gt 0.1406
_refine_ls_wR_factor_ref 0.1696
_reflns_number_gt 4351
_reflns_number_total 7922
_reflns_threshold_expression >2sigma(I)
_cod_data_source_file mp070014csi20070123_112436.cif
_cod_data_source_block nj474
_cod_depositor_comments
;
The following automatic conversions were performed:

'_symmetry_cell_setting' value 'Monoclinic' changed to 'monoclinic'
according to /home/saulius/struct/CIF-dictionaries/cif_core.dic
dictionary named 'cif_core.dic' version 2.4.1 from 2010-06-29.

Automatic conversion script
Id: cif_fix_values 1715 2011-07-08 13:25:40Z adriana 
;
_cod_original_sg_symbol_H-M P21/c
_cod_database_code 1505210

loop_
_symmetry_equiv_pos_as_xyz
'x, y, z'
'-x, y+1/2, -z+1/2'
'-x, -y, -z'
'x, -y-1/2, z-1/2'

loop_
_atom_site_label
_atom_site_type_symbol
_atom_site_fract_x
_atom_site_fract_y
_atom_site_fract_z
_atom_site_U_iso_or_equiv
_atom_site_adp_type
_atom_site_occupancy
_atom_site_symmetry_multiplicity
_atom_site_calc_flag
_atom_site_refinement_flags
O1 O -0.0691(2) 0.24336(9) 0.13560(9) 0.0205(5) Uani 1 1 d .
O2 O 0.06960(19) 0.40143(6) 0.24811(7) 0.0262(4) Uani 1 1 d .
O3 O 0.0823(2) 0.24121(8) 0.36422(9) 0.0200(5) Uani 1 1 d .
N1 N 0.0022(2) 0.32138(8) 0.19239(10) 0.0180(4) Uani 1 1 d .
N2 N 0.0706(2) 0.32072(8) 0.30574(10) 0.0172(4) Uani 1 1 d .
C5 C -0.1786(3) 0.20888(10) 0.26043(10) 0.0207(5) Uani 1 1 d .
H5A H -0.2166 0.1843 0.2244 0.025 Uiso 1 1 calc R
H5B H -0.1701 0.1869 0.3002 0.025 Uiso 1 1 calc R
C8 C 0.2879(3) 0.20210(9) 0.23988(10) 0.0221(5) Uani 1 1 d .
H8A H 0.2904 0.2279 0.2043 0.033 Uiso 1 1 calc R
H8B H 0.3560 0.1705 0.2333 0.033 Uiso 1 1 calc R
H8C H 0.3277 0.2203 0.2801 0.033 Uiso 1 1 calc R
C6 C -0.3042(2) 0.25483(10) 0.26492(10) 0.0255(5) Uani 1 1 d .
H6A H -0.2644 0.2806 0.2988 0.038 Uiso 1 1 calc R
H6B H -0.4054 0.2387 0.2748 0.038 Uiso 1 1 calc R
H6C H -0.3221 0.2743 0.2240 0.038 Uiso 1 1 calc R
C1 C -0.0257(3) 0.26523(11) 0.18816(13) 0.0158(6) Uani 1 1 d .
C7 C 0.1125(3) 0.18253(9) 0.24293(10) 0.0194(5) Uani 1 1 d .
H7A H 0.1105 0.1572 0.2795 0.023 Uiso 1 1 calc R
H7B H 0.0756 0.1620 0.2034 0.023 Uiso 1 1 calc R
C2 C 0.0491(3) 0.35129(9) 0.24862(10) 0.0185(5) Uani 1 1 d .
C4 C -0.0069(2) 0.23115(14) 0.25040(8) 0.0156(8) Uani 1 1 d .
C3 C 0.0539(3) 0.26427(11) 0.31131(13) 0.0164(6) Uani 1 1 d .
O11 O 0.4202(2) 0.50910(8) 0.13651(8) 0.0204(5) Uani 1 1 d .
O10 O 0.43363(19) 0.34874(6) 0.25275(7) 0.0264(4) Uani 1 1 d .
O9 O 0.5726(2) 0.50688(9) 0.36584(9) 0.0214(5) Uani 1 1 d .
N3 N 0.4323(2) 0.42938(8) 0.19522(10) 0.0181(5) Uani 1 1 d .
N4 N 0.5007(2) 0.42866(8) 0.30894(10) 0.0187(5) Uani 1 1 d .
C11 C 0.4491(3) 0.48589(11) 0.18908(12) 0.0148(6) Uani 1 1 d .
C10 C 0.4539(3) 0.39881(9) 0.25232(10) 0.0191(5) Uani 1 1 d .
C15 C 0.6811(3) 0.54147(10) 0.24080(10) 0.0220(5) Uani 1 1 d .
H15A H 0.6727 0.5637 0.2012 0.026 Uiso 1 1 calc R
H15B H 0.7191 0.5658 0.2770 0.026 Uiso 1 1 calc R
C13 C 0.3900(2) 0.56753(9) 0.25805(10) 0.0179(5) Uani 1 1 d .
H13A H 0.4268 0.5882 0.2975 0.021 Uiso 1 1 calc R
H13B H 0.3915 0.5929 0.2214 0.021 Uiso 1 1 calc R
C9 C 0.5295(3) 0.48479(11) 0.31357(13) 0.0154(6) Uani 1 1 d .
C14 C 0.2150(3) 0.54775(10) 0.26125(10) 0.0233(5) Uani 1 1 d .
H14A H 0.1746 0.5300 0.2208 0.035 Uiso 1 1 calc R
H14B H 0.1469 0.5792 0.2685 0.035 Uiso 1 1 calc R
H14C H 0.2132 0.5216 0.2964 0.035 Uiso 1 1 calc R
C16 C 0.8073(3) 0.49534(10) 0.23600(11) 0.0264(5) Uani 1 1 d .
H16A H 0.8267 0.4761 0.2770 0.040 Uiso 1 1 calc R
H16B H 0.9080 0.5115 0.2255 0.040 Uiso 1 1 calc R
H16C H 0.7667 0.4694 0.2025 0.040 Uiso 1 1 calc R
C12 C 0.5096(2) 0.51917(14) 0.25062(8) 0.0147(7) Uani 1 1 d .
O6 O 0.3881(2) 0.37856(9) 0.07585(8) 0.0231(5) Uani 1 1 d .
N6 N 0.3911(2) 0.32297(10) 0.07562(11) 0.0183(6) Uani 1 1 d .
C27 C 0.5356(3) 0.29541(12) 0.08564(13) 0.0184(7) Uani 1 1 d .
H27 H 0.6331 0.3154 0.0935 0.022 Uiso 1 1 calc R
C25 C 0.3946(3) 0.20686(12) 0.07159(12) 0.0178(6) Uani 1 1 d .
C23 C 0.2486(3) 0.29416(12) 0.06426(13) 0.0199(7) Uani 1 1 d .
H23 H 0.1496 0.3134 0.0583 0.024 Uiso 1 1 calc R
C24 C 0.2489(3) 0.23730(13) 0.06152(13) 0.0213(7) Uani 1 1 d .
H24 H 0.1499 0.2183 0.0527 0.026 Uiso 1 1 calc R
C26 C 0.5390(3) 0.23809(12) 0.08424(12) 0.0194(7) Uani 1 1 d .
H26 H 0.6391 0.2196 0.0918 0.023 Uiso 1 1 calc R
C28 C 0.3967(3) 0.14425(13) 0.06810(13) 0.0265(7) Uani 1 1 d .
H28A H 0.5019 0.1319 0.0577 0.040 Uiso 1 1 calc R
H28B H 0.3130 0.1318 0.0349 0.040 Uiso 1 1 calc R
H28C H 0.3766 0.1290 0.1095 0.040 Uiso 1 1 calc R
O5 O 0.6145(2) 0.37700(9) 0.42405(8) 0.0225(5) Uani 1 1 d .
N5 N 0.6142(2) 0.32140(10) 0.42538(10) 0.0177(5) Uani 1 1 d .
C17 C 0.4706(3) 0.29310(12) 0.41644(13) 0.0187(7) Uani 1 1 d .
H17 H 0.3721 0.3126 0.4090 0.022 Uiso 1 1 calc R
C19 C 0.6157(3) 0.20543(12) 0.43009(12) 0.0170(6) Uani 1 1 d .
C21 C 0.7578(3) 0.29340(12) 0.43600(13) 0.0194(7) Uani 1 1 d .
H21 H 0.8559 0.3132 0.4412 0.023 Uiso 1 1 calc R
C18 C 0.4699(3) 0.23581(12) 0.41838(12) 0.0189(7) Uani 1 1 d .
H18 H 0.3706 0.2168 0.4118 0.023 Uiso 1 1 calc R
C20 C 0.7603(3) 0.23637(13) 0.43918(13) 0.0208(7) Uani 1 1 d .
H20 H 0.8602 0.2179 0.4476 0.025 Uiso 1 1 calc R
C22 C 0.6150(3) 0.14276(13) 0.43381(13) 0.0269(7) Uani 1 1 d .
H22A H 0.5197 0.1305 0.4528 0.040 Uiso 1 1 calc R
H22B H 0.7119 0.1302 0.4603 0.040 Uiso 1 1 calc R
H22C H 0.6128 0.1275 0.3907 0.040 Uiso 1 1 calc R
O7 O 0.1205(2) 0.37175(9) 0.42504(8) 0.0220(5) Uani 1 1 d .
N7 N 0.1163(2) 0.42738(10) 0.42537(10) 0.0164(5) Uani 1 1 d .
C30 C 0.2542(3) 0.51427(12) 0.44026(13) 0.0193(7) Uani 1 1 d .
H30 H 0.3519 0.5339 0.4493 0.023 Uiso 1 1 calc R
C32 C -0.0352(3) 0.51194(12) 0.41656(12) 0.0178(7) Uani 1 1 d .
H32 H -0.1359 0.5299 0.4084 0.021 Uiso 1 1 calc R
C29 C 0.2578(3) 0.45681(12) 0.43708(13) 0.0180(6) Uani 1 1 d .
H29 H 0.3577 0.4381 0.4430 0.022 Uiso 1 1 calc R
C34 C 0.1046(3) 0.60629(12) 0.43313(13) 0.0253(7) Uani 1 1 d .
H34A H 0.0994 0.6212 0.3898 0.038 Uiso 1 1 calc R
H34B H 0.2028 0.6192 0.4586 0.038 Uiso 1 1 calc R
H34C H 0.0107 0.6185 0.4530 0.038 Uiso 1 1 calc R
C31 C 0.1061(3) 0.54353(13) 0.43013(12) 0.0192(7) Uani 1 1 d .
C33 C -0.0295(3) 0.45453(12) 0.41493(13) 0.0197(7) Uani 1 1 d .
H33 H -0.1262 0.4342 0.4066 0.024 Uiso 1 1 calc R
O8 O 0.89411(19) 1.12721(9) 0.57658(8) 0.0215(5) Uani 1 1 d .
N8 N 0.8920(2) 1.07155(10) 0.57553(10) 0.0163(5) Uani 1 1 d .
C39 C 1.0351(3) 0.98530(12) 0.58263(12) 0.0178(7) Uani 1 1 d .
H39 H 1.1341 0.9661 0.5895 0.021 Uiso 1 1 calc R
C38 C 0.8866(3) 0.89263(12) 0.56820(13) 0.0257(7) Uani 1 1 d .
H38A H 0.9601 0.8799 0.5384 0.039 Uiso 1 1 calc R
H38B H 0.7774 0.8801 0.5536 0.039 Uiso 1 1 calc R
H38C H 0.9206 0.8779 0.6109 0.039 Uiso 1 1 calc R
C36 C 0.7448(3) 0.98631(12) 0.56235(13) 0.0188(7) Uani 1 1 d .
H36 H 0.6448 0.9678 0.5546 0.023 Uiso 1 1 calc R
C35 C 0.7473(3) 1.04388(12) 0.56521(12) 0.0175(6) Uani 1 1 d .
H35 H 0.6494 1.0638 0.5600 0.021 Uiso 1 1 calc R
C37 C 0.8892(3) 0.95533(13) 0.57083(13) 0.0200(7) Uani 1 1 d .
C40 C 1.0356(3) 1.04269(12) 0.58424(12) 0.0178(6) Uani 1 1 d .
H40 H 1.1345 1.0619 0.5913 0.021 Uiso 1 1 calc R
H3 H 0.404(3) 0.4112(10) 0.1592(12) 0.022(6) Uiso 1 1 d .
H2 H 0.091(3) 0.3395(11) 0.3406(12) 0.031(7) Uiso 1 1 d .
H4 H 0.534(3) 0.4092(12) 0.3448(13) 0.042(8) Uiso 1 1 d .
H1 H -0.018(3) 0.3396(10) 0.1586(11) 0.023(7) Uiso 1 1 d .

loop_
_atom_site_aniso_label
_atom_site_aniso_U_11
_atom_site_aniso_U_22
_atom_site_aniso_U_33
_atom_site_aniso_U_23
_atom_site_aniso_U_13
_atom_site_aniso_U_12
O1 0.0168(8) 0.0231(12) 0.0214(11) 0.0003(9) 0.0012(7) -0.0008(8)
O2 0.0288(9) 0.0142(9) 0.0348(9) 0.0002(7) 0.0009(6) -0.0003(7)
O3 0.0164(9) 0.0216(11) 0.0217(11) 0.0007(9) 0.0016(7) 0.0010(7)
N1 0.0205(10) 0.0143(10) 0.0186(10) 0.0034(8) 0.0005(8) 0.0014(8)
N2 0.0190(10) 0.0146(10) 0.0176(10) -0.0046(8) 0.0004(8) -0.0015(8)
C5 0.0165(11) 0.0214(13) 0.0241(12) 0.0004(10) 0.0015(9) -0.0063(9)
C8 0.0187(11) 0.0212(13) 0.0260(12) -0.0028(10) 0.0010(9) 0.0054(9)
C6 0.0135(10) 0.0408(15) 0.0224(12) -0.0012(11) 0.0026(8) -0.0001(9)
C1 0.0079(10) 0.0184(14) 0.0210(14) -0.0020(11) 0.0012(9) 0.0008(9)
C7 0.0214(11) 0.0138(12) 0.0223(11) 0.0001(9) -0.0001(8) 0.0032(9)
C2 0.0136(10) 0.0151(13) 0.0268(13) -0.0003(9) 0.0025(7) 0.0022(10)
C4 0.0132(13) 0.0145(19) 0.0190(18) -0.0009(7) 0.0007(12) -0.0008(7)
C3 0.0084(10) 0.0203(15) 0.0204(14) 0.0017(11) 0.0016(9) 0.0022(9)
O11 0.0201(9) 0.0223(12) 0.0181(10) 0.0051(9) -0.0006(7) 0.0007(8)
O10 0.0292(9) 0.0133(9) 0.0362(10) 0.0004(7) 0.0018(6) 0.0000(7)
O9 0.0204(9) 0.0251(12) 0.0181(10) -0.0056(9) -0.0007(7) -0.0013(8)
N3 0.0180(10) 0.0164(10) 0.0189(10) -0.0039(8) -0.0020(8) -0.0002(8)
N4 0.0196(10) 0.0166(10) 0.0195(10) 0.0025(8) 0.0009(8) 0.0009(8)
C11 0.0062(10) 0.0167(14) 0.0212(14) -0.0022(11) 0.0010(9) 0.0005(9)
C10 0.0137(10) 0.0169(13) 0.0264(13) 0.0005(9) 0.0015(7) 0.0005(10)
C15 0.0167(11) 0.0254(13) 0.0237(12) 0.0032(10) 0.0008(9) -0.0076(10)
C13 0.0193(11) 0.0125(11) 0.0217(11) -0.0003(9) 0.0017(8) 0.0027(9)
C9 0.0083(10) 0.0165(14) 0.0218(14) 0.0012(11) 0.0038(9) 0.0005(9)
C14 0.0176(11) 0.0272(14) 0.0250(12) -0.0037(10) 0.0018(9) 0.0064(9)
C16 0.0142(10) 0.0414(15) 0.0236(12) 0.0000(11) 0.0019(8) -0.0006(10)
C12 0.0143(13) 0.0110(18) 0.0187(18) -0.0004(7) 0.0018(11) 0.0000(7)
O6 0.0341(10) 0.0128(11) 0.0215(10) -0.0031(9) 0.0000(8) 0.0008(9)
N6 0.0236(12) 0.0141(13) 0.0168(12) -0.0013(10) 0.0010(9) 0.0014(10)
C27 0.0151(12) 0.0228(17) 0.0170(14) -0.0005(12) 0.0011(10) -0.0024(11)
C25 0.0233(13) 0.0167(16) 0.0140(14) -0.0017(12) 0.0046(10) -0.0044(11)
C23 0.0209(13) 0.0184(16) 0.0208(15) 0.0014(13) 0.0039(11) 0.0028(12)
C24 0.0135(13) 0.0289(19) 0.0213(15) 0.0017(13) 0.0010(11) -0.0031(12)
C26 0.0208(14) 0.0224(17) 0.0151(14) 0.0005(12) 0.0027(11) 0.0066(11)
C28 0.0276(15) 0.0192(17) 0.0321(18) 0.0004(14) 0.0005(12) 0.0024(12)
O5 0.0306(10) 0.0140(11) 0.0218(10) 0.0039(9) -0.0019(8) 0.0005(8)
N5 0.0226(12) 0.0139(13) 0.0163(12) 0.0008(10) 0.0009(9) 0.0006(10)
C17 0.0149(12) 0.0235(17) 0.0173(15) -0.0005(12) 0.0002(10) -0.0001(11)
C19 0.0218(13) 0.0159(16) 0.0136(14) 0.0007(12) 0.0033(10) 0.0047(11)
C21 0.0201(13) 0.0192(16) 0.0188(15) -0.0007(13) 0.0025(10) -0.0026(12)
C18 0.0211(14) 0.0211(17) 0.0148(14) 0.0000(12) 0.0031(11) -0.0047(11)
C20 0.0131(13) 0.0293(19) 0.0194(15) -0.0019(13) -0.0001(10) 0.0035(11)
C22 0.0273(15) 0.0216(18) 0.0313(18) -0.0017(14) 0.0015(12) 0.0008(12)
O7 0.0298(10) 0.0109(10) 0.0253(10) -0.0010(9) 0.0033(8) 0.0001(8)
N7 0.0222(11) 0.0145(13) 0.0126(12) -0.0013(10) 0.0029(9) -0.0008(9)
C30 0.0228(14) 0.0157(16) 0.0196(15) -0.0012(12) 0.0033(11) -0.0037(11)
C32 0.0159(13) 0.0211(17) 0.0156(14) -0.0022(12) -0.0023(10) 0.0007(11)
C29 0.0134(12) 0.0236(17) 0.0172(14) 0.0020(13) 0.0021(10) 0.0002(12)
C34 0.0282(15) 0.0169(17) 0.0299(17) 0.0008(13) -0.0009(12) -0.0006(12)
C31 0.0217(13) 0.0216(17) 0.0143(15) 0.0032(12) 0.0015(11) 0.0065(12)
C33 0.0183(13) 0.0234(17) 0.0163(15) -0.0041(12) -0.0022(10) -0.0016(12)
O8 0.0269(10) 0.0100(10) 0.0268(11) -0.0018(9) 0.0004(8) -0.0006(8)
N8 0.0216(11) 0.0146(13) 0.0127(12) -0.0006(10) 0.0022(9) -0.0014(9)
C39 0.0157(13) 0.0210(17) 0.0160(14) -0.0021(12) -0.0016(10) 0.0005(11)
C38 0.0321(15) 0.0161(16) 0.0284(17) 0.0005(13) 0.0015(12) -0.0035(12)
C36 0.0233(14) 0.0159(16) 0.0174(15) -0.0008(12) 0.0035(11) -0.0048(11)
C35 0.0132(12) 0.0240(17) 0.0149(14) 0.0020(12) -0.0003(10) -0.0005(11)
C37 0.0228(14) 0.0208(17) 0.0163(15) 0.0027(12) 0.0021(11) 0.0038(12)
C40 0.0147(12) 0.0221(17) 0.0162(14) -0.0032(12) -0.0001(10) -0.0008(11)

loop_
_atom_type_symbol
_atom_type_description
_atom_type_scat_dispersion_real
_atom_type_scat_dispersion_imag
_atom_type_scat_source
C C 0.0033 0.0016 'International Tables Vol C Tables 4.2.6.8 and 6.1.1.4'
H H 0.0000 0.0000 'International Tables Vol C Tables 4.2.6.8 and 6.1.1.4'
N N 0.0061 0.0033 'International Tables Vol C Tables 4.2.6.8 and 6.1.1.4'
O O 0.0106 0.0060 'International Tables Vol C Tables 4.2.6.8 and 6.1.1.4'

loop_
_geom_angle_atom_site_label_1
_geom_angle_atom_site_label_2
_geom_angle_atom_site_label_3
_geom_angle
C1 N1 C2 126.4(2)
C1 N1 H1 116.9(17)
C2 N1 H1 116.6(17)
C3 N2 C2 126.3(2)
C3 N2 H2 117.8(17)
C2 N2 H2 115.8(17)
C6 C5 C4 113.3(2)
C6 C5 H5A 108.9
C4 C5 H5A 108.9
C6 C5 H5B 108.9
C4 C5 H5B 108.9
H5A C5 H5B 107.7
C7 C8 H8A 109.5
C7 C8 H8B 109.5
H8A C8 H8B 109.5
C7 C8 H8C 109.5
H8A C8 H8C 109.5
H8B C8 H8C 109.5
C5 C6 H6A 109.5
C5 C6 H6B 109.5
H6A C6 H6B 109.5
C5 C6 H6C 109.5
H6A C6 H6C 109.5
H6B C6 H6C 109.5
O1 C1 N1 120.6(2)
O1 C1 C4 120.9(2)
N1 C1 C4 118.4(2)
C8 C7 C4 112.85(19)
C8 C7 H7A 109.0
C4 C7 H7A 109.0
C8 C7 H7B 109.0
C4 C7 H7B 109.0
H7A C7 H7B 107.8
O2 C2 N1 122.12(19)
O2 C2 N2 121.85(19)
N1 C2 N2 116.0(2)
C1 C4 C3 114.3(3)
C1 C4 C7 108.96(17)
C3 C4 C7 108.93(15)
C1 C4 C5 107.16(15)
C3 C4 C5 106.65(17)
C7 C4 C5 110.8(2)
O3 C3 N2 120.8(2)
O3 C3 C4 120.9(2)
N2 C3 C4 118.2(2)
C11 N3 C10 126.8(2)
C11 N3 H3 115.8(16)
C10 N3 H3 117.4(16)
C9 N4 C10 126.5(2)
C9 N4 H4 115.0(18)
C10 N4 H4 117.4(18)
O11 C11 N3 121.5(2)
O11 C11 C12 120.8(2)
N3 C11 C12 117.6(2)
O10 C10 N3 121.79(19)
O10 C10 N4 121.95(19)
N3 C10 N4 116.3(2)
C16 C15 C12 113.4(2)
C16 C15 H15A 108.9
C12 C15 H15A 108.9
C16 C15 H15B 108.9
C12 C15 H15B 108.9
H15A C15 H15B 107.7
C14 C13 C12 112.83(19)
C14 C13 H13A 109.0
C12 C13 H13A 109.0
C14 C13 H13B 109.0
C12 C13 H13B 109.0
H13A C13 H13B 107.8
O9 C9 N4 121.3(2)
O9 C9 C12 120.7(2)
N4 C9 C12 118.0(2)
C13 C14 H14A 109.5
C13 C14 H14B 109.5
H14A C14 H14B 109.5
C13 C14 H14C 109.5
H14A C14 H14C 109.5
H14B C14 H14C 109.5
C15 C16 H16A 109.5
C15 C16 H16B 109.5
H16A C16 H16B 109.5
C15 C16 H16C 109.5
H16A C16 H16C 109.5
H16B C16 H16C 109.5
C9 C12 C11 114.6(3)
C9 C12 C13 109.05(17)
C11 C12 C13 108.93(15)
C9 C12 C15 106.78(15)
C11 C12 C15 106.52(17)
C13 C12 C15 110.9(2)
O6 N6 C27 120.2(2)
O6 N6 C23 119.6(2)
C27 N6 C23 120.2(2)
N6 C27 C26 120.2(2)
N6 C27 H27 119.9
C26 C27 H27 119.9
C24 C25 C26 116.3(3)
C24 C25 C28 121.9(2)
C26 C25 C28 121.8(2)
N6 C23 C24 120.6(2)
N6 C23 H23 119.7
C24 C23 H23 119.7
C23 C24 C25 121.4(2)
C23 C24 H24 119.3
C25 C24 H24 119.3
C27 C26 C25 121.2(2)
C27 C26 H26 119.4
C25 C26 H26 119.4
C25 C28 H28A 109.5
C25 C28 H28B 109.5
H28A C28 H28B 109.5
C25 C28 H28C 109.5
H28A C28 H28C 109.5
H28B C28 H28C 109.5
O5 N5 C21 119.7(2)
O5 N5 C17 120.0(2)
C21 N5 C17 120.3(2)
N5 C17 C18 120.1(2)
N5 C17 H17 119.9
C18 C17 H17 119.9
C20 C19 C18 116.5(3)
C20 C19 C22 122.2(2)
C18 C19 C22 121.3(2)
N5 C21 C20 120.7(2)
N5 C21 H21 119.6
C20 C21 H21 119.6
C17 C18 C19 121.3(2)
C17 C18 H18 119.4
C19 C18 H18 119.4
C21 C20 C19 121.1(2)
C21 C20 H20 119.5
C19 C20 H20 119.5
C19 C22 H22A 109.5
C19 C22 H22B 109.5
H22A C22 H22B 109.5
C19 C22 H22C 109.5
H22A C22 H22C 109.5
H22B C22 H22C 109.5
O7 N7 C29 119.8(2)
O7 N7 C33 120.0(2)
C29 N7 C33 120.1(2)
C29 C30 C31 121.1(2)
C29 C30 H30 119.5
C31 C30 H30 119.5
C33 C32 C31 121.3(2)
C33 C32 H32 119.3
C31 C32 H32 119.3
N7 C29 C30 120.3(2)
N7 C29 H29 119.9
C30 C29 H29 119.9
C31 C34 H34A 109.5
C31 C34 H34B 109.5
H34A C34 H34B 109.5
C31 C34 H34C 109.5
H34A C34 H34C 109.5
H34B C34 H34C 109.5
C32 C31 C30 116.8(3)
C32 C31 C34 122.9(2)
C30 C31 C34 120.3(2)
N7 C33 C32 120.4(2)
N7 C33 H33 119.8
C32 C33 H33 119.8
O8 N8 C35 120.0(2)
O8 N8 C40 119.7(2)
C35 N8 C40 120.2(2)
C40 C39 C37 121.2(2)
C40 C39 H39 119.4
C37 C39 H39 119.4
C37 C38 H38A 109.5
C37 C38 H38B 109.5
H38A C38 H38B 109.5
C37 C38 H38C 109.5
H38A C38 H38C 109.5
H38B C38 H38C 109.5
C35 C36 C37 121.2(3)
C35 C36 H36 119.4
C37 C36 H36 119.4
N8 C35 C36 120.2(2)
N8 C35 H35 119.9
C36 C35 H35 119.9
C36 C37 C39 116.8(3)
C36 C37 C38 121.3(2)
C39 C37 C38 121.9(2)
N8 C40 C39 120.3(2)
N8 C40 H40 119.9
C39 C40 H40 119.9

loop_
_geom_bond_atom_site_label_1
_geom_bond_atom_site_label_2
_geom_bond_distance
O1 C1 1.219(3)
O2 C2 1.211(3)
O3 C3 1.221(3)
N1 C1 1.363(3)
N1 C2 1.379(3)
N1 H1 0.82(2)
N2 C3 1.363(3)
N2 C2 1.381(3)
N2 H2 0.85(3)
C5 C6 1.517(3)
C5 C4 1.543(3)
C5 H5A 0.9700
C5 H5B 0.9700
C8 C7 1.522(3)
C8 H8A 0.9600
C8 H8B 0.9600
C8 H8C 0.9600
C6 H6A 0.9600
C6 H6B 0.9600
C6 H6C 0.9600
C1 C4 1.514(3)
C7 C4 1.540(3)
C7 H7A 0.9700
C7 H7B 0.9700
C4 C3 1.520(3)
O11 C11 1.217(3)
O10 C10 1.209(3)
O9 C9 1.216(3)
N3 C11 1.366(3)
N3 C10 1.380(3)
N3 H3 0.87(2)
N4 C9 1.365(3)
N4 C10 1.385(3)
N4 H4 0.89(3)
C11 C12 1.532(3)
C15 C16 1.525(3)
C15 C12 1.541(3)
C15 H15A 0.9700
C15 H15B 0.9700
C13 C14 1.521(3)
C13 C12 1.536(3)
C13 H13A 0.9700
C13 H13B 0.9700
C9 C12 1.530(3)
C14 H14A 0.9600
C14 H14B 0.9600
C14 H14C 0.9600
C16 H16A 0.9600
C16 H16B 0.9600
C16 H16C 0.9600
O6 N6 1.330(3)
N6 C27 1.352(3)
N6 C23 1.354(3)
C27 C26 1.372(4)
C27 H27 0.9300
C25 C24 1.395(4)
C25 C26 1.400(4)
C25 C28 1.499(4)
C23 C24 1.361(4)
C23 H23 0.9300
C24 H24 0.9300
C26 H26 0.9300
C28 H28A 0.9600
C28 H28B 0.9600
C28 H28C 0.9600
O5 N5 1.330(3)
N5 C21 1.351(3)
N5 C17 1.354(3)
C17 C18 1.371(4)
C17 H17 0.9300
C19 C20 1.393(4)
C19 C18 1.397(4)
C19 C22 1.501(4)
C21 C20 1.366(4)
C21 H21 0.9300
C18 H18 0.9300
C20 H20 0.9300
C22 H22A 0.9600
C22 H22B 0.9600
C22 H22C 0.9600
O7 N7 1.331(3)
N7 C29 1.356(3)
N7 C33 1.357(3)
C30 C29 1.376(4)
C30 C31 1.397(4)
C30 H30 0.9300
C32 C33 1.375(4)
C32 C31 1.385(4)
C32 H32 0.9300
C29 H29 0.9300
C34 C31 1.503(4)
C34 H34A 0.9600
C34 H34B 0.9600
C34 H34C 0.9600
C33 H33 0.9300
O8 N8 1.331(3)
N8 C35 1.355(3)
N8 C40 1.360(3)
C39 C40 1.373(4)
C39 C37 1.393(4)
C39 H39 0.9300
C38 C37 1.501(4)
C38 H38A 0.9600
C38 H38B 0.9600
C38 H38C 0.9600
C36 C35 1.378(4)
C36 C37 1.392(4)
C36 H36 0.9300
C35 H35 0.9300
C40 H40 0.9300
